data_4100769
loop_
_publ_author_name
'Partha Sarathi Mukherjee'
'Neeladri Das'
'Yury K. Kryschenko'
'Atta M. Arif'
'Peter J. Stang'

_publ_section_title
;
Design, Synthesis, and Crystallographic Studies of Neutral Platinum-Based
Macrocycles Formed via Self-Assembly
;
_journal_name_full 'Journal of the American Chemical Society'
_journal_page_first 2464
_journal_page_last 2473
_journal_paper_doi 10.1021/ja039235b
_journal_volume 126
_journal_year 2004
_chemical_formula_sum 'C132 H234 O21 P12 Pt6'
_chemical_formula_weight 3699.37
_space_group_IT_number 173
_space_group_name_Hall 'P 6c'
_space_group_name_H-M_alt 'P 63'
_symmetry_cell_setting hexagonal
_symmetry_space_group_name_Hall 'P 6c'
_symmetry_space_group_name_H-M 'P 63'
_cell_angle_alpha 90.00
_cell_angle_beta 90.00
_cell_angle_gamma 120.00
_cell_formula_units_Z 2
_cell_length_a 26.4164(5)
_cell_length_b 26.4164(5)
_cell_length_c 13.6104(2)
_cell_measurement_temperature 150(1)
_cell_volume 8225.2(3)
_diffrn_ambient_temperature 150(1)
_exptl_crystal_density_diffrn 1.494
_cod_database_code 4100769

loop_
_symmetry_equiv_pos_as_xyz
'x, y, z'
'-x, -y, z+1/2'
'-y, x-y, z'
'-x+y, -x, z'
'x-y, x, z+1/2'
'y, -x+y, z+1/2'

loop_
_atom_site_label
_atom_site_type_symbol
_atom_site_fract_x
_atom_site_fract_y
_atom_site_fract_z
_atom_site_U_iso_or_equiv
_atom_site_adp_type
_atom_site_occupancy
_atom_site_symmetry_multiplicity
_atom_site_calc_flag
_atom_site_refinement_flags
_atom_site_disorder_assembly
_atom_site_disorder_group
Pt1 Pt 0.615732(17) 0.482339(18) 0.33731(4) 0.06024(16) Uani 1 1 d . . .
Pt2 Pt 0.086818(14) 0.268779(17) 0.35950(4) 0.04324(11) Uani 1 1 d . . .
P1 P 0.6181(2) 0.4818(2) 0.5065(4) 0.0894(16) Uani 1 1 d D . .
P2 P 0.6117(2) 0.47892(18) 0.1677(4) 0.0737(12) Uani 1 1 d D . .
P3 P 0.08012(14) 0.28588(19) 0.5224(2) 0.0634(9) Uani 1 1 d . . .
P4 P 0.09078(13) 0.23975(16) 0.2018(2) 0.0537(8) Uani 1 1 d . . .
O1 O 0.5244(3) 0.4227(3) 0.3472(10) 0.070(2) Uani 1 1 d . . .
O2 O 0.5010(4) 0.4895(6) 0.3063(11) 0.105(4) Uani 1 1 d . . .
O3 O 0.1767(2) 0.3323(3) 0.3552(7) 0.0519(16) Uani 1 1 d . . .
O4 O 0.2070(4) 0.2702(5) 0.4020(9) 0.087(3) Uani 1 1 d . . .
C1 C 0.4896(5) 0.4423(6) 0.3357(16) 0.080(5) Uani 1 1 d . . .
C2 C 0.4282(4) 0.3983(5) 0.3673(14) 0.068(4) Uani 1 1 d . . .
H2 H 0.4211 0.3631 0.3981 0.082 Uiso 1 1 calc R . .
C3 C 0.3856 0.4074 0.3534(12) 0.061(3) Uani 1 1 d . . .
H3 H 0.3939 0.4442 0.3278 0.073 Uiso 1 1 calc R . .
C4 C 0.3222(5) 0.3622(6) 0.3758(9) 0.065(4) Uani 1 1 d . . .
H4 H 0.3155 0.3264 0.4036 0.078 Uiso 1 1 calc R . .
C5 C 0.2756(4) 0.3673(5) 0.3609(11) 0.054(3) Uani 1 1 d . . .
H5 H 0.2811 0.4043 0.3421 0.065 Uiso 1 1 calc R . .
C6 C 0.2155(5) 0.3182(6) 0.3720(12) 0.066(4) Uani 1 1 d . . .
C7 C 0.7016(4) 0.5387(4) 0.3360(12) 0.060(4) Uani 1 1 d . . .
C8 C 0.7448(4) 0.5218(4) 0.3352(15) 0.074(5) Uani 1 1 d . . .
H8 H 0.7323 0.4813 0.3333 0.088 Uiso 1 1 calc R . .
C9 C 0.8034(4) 0.5609(4) 0.3371(11) 0.056(3) Uani 1 1 d . . .
H9 H 0.8305 0.5475 0.3311 0.067 Uiso 1 1 calc R . .
C10 C 0.8238(4) 0.6212(4) 0.3479(10) 0.041(2) Uani 1 1 d . . .
C11 C 0.8849(3) 0.6632(4) 0.3591(9) 0.0369(18) Uani 1 1 d . . .
H11 H 0.9121 0.6498 0.3610 0.044 Uiso 1 1 calc R . .
C12 C 0.9042(4) 0.7189(4) 0.3667(12) 0.042(2) Uani 1 1 d . . .
H12 H 0.9449 0.7451 0.3736 0.050 Uiso 1 1 calc R . .
C13 C 0.8647(4) 0.7412(4) 0.3647(8) 0.0357(18) Uani 1 1 d . . .
C14 C 0.8854(5) 0.8019(5) 0.3768(8) 0.051(3) Uani 1 1 d . . .
H14 H 0.9260 0.8280 0.3859 0.061 Uiso 1 1 calc R . .
C15 C 0.8474(5) 0.8238(5) 0.3755(8) 0.050(3) Uani 1 1 d . . .
H15 H 0.8622 0.8644 0.3851 0.059 Uiso 1 1 calc R . .
C16 C 0.7860(4) 0.7859(4) 0.3599(9) 0.0381(19) Uani 1 1 d . . .
C17 C 0.7677(4) 0.7281(3) 0.3475(9) 0.0361(19) Uani 1 1 d . . .
H17 H 0.7274 0.7025 0.3349 0.043 Uiso 1 1 calc R . .
C18 C 0.8043(4) 0.7037(4) 0.3519(8) 0.0340(17) Uani 1 1 d . . .
C19 C 0.7824(4) 0.6410(4) 0.3453(8) 0.038(2) Uani 1 1 d . . .
C20 C 0.7223(4) 0.5986(4) 0.3388(8) 0.040(2) Uani 1 1 d . . .
H20 H 0.6947 0.6117 0.3363 0.048 Uiso 1 1 calc R . .
C21 C 0.5511(10) 0.4262(10) 0.565(2) 0.150(10) Uiso 1 1 d D . .
H21A H 0.5516 0.4326 0.6365 0.180 Uiso 1 1 calc R . .
H21B H 0.5161 0.4250 0.5358 0.180 Uiso 1 1 calc R . .
C22 C 0.5535(15) 0.3694(13) 0.540(3) 0.167(11) Uiso 1 1 d D . .
H22A H 0.5213 0.3359 0.5736 0.250 Uiso 1 1 calc R . .
H22B H 0.5909 0.3741 0.5625 0.250 Uiso 1 1 calc R . .
H22C H 0.5498 0.3628 0.4691 0.250 Uiso 1 1 calc R . .
C23 C 0.6836(8) 0.4904(11) 0.5611(15) 0.122(8) Uiso 1 1 d D . .
H23A H 0.6899 0.4587 0.5365 0.146 Uiso 1 1 calc R . .
H23B H 0.7169 0.5279 0.5382 0.146 Uiso 1 1 calc R . .
C24 C 0.6847 0.4897 0.6724(17) 0.147(10) Uiso 1 1 d D . .
H24A H 0.7215 0.4931 0.6947 0.220 Uiso 1 1 calc R . .
H24B H 0.6519 0.4529 0.6964 0.220 Uiso 1 1 calc R . .
H24C H 0.6814 0.5226 0.6980 0.220 Uiso 1 1 calc R . .
C25 C 0.6246(12) 0.5486(10) 0.5662(19) 0.149(10) Uiso 1 1 d D . .
H25A H 0.6188 0.5423 0.6380 0.179 Uiso 1 1 calc R . .
H25B H 0.6641 0.5823 0.5545 0.179 Uiso 1 1 calc R . .
C26 C 0.5780(11) 0.5616(11) 0.5233(19) 0.135(8) Uiso 1 1 d D . .
H26A H 0.5816 0.5966 0.5546 0.203 Uiso 1 1 calc R . .
H26B H 0.5389 0.5283 0.5357 0.203 Uiso 1 1 calc R . .
H26C H 0.5840 0.5680 0.4523 0.203 Uiso 1 1 calc R . .
C27 C 0.5539(9) 0.4073(8) 0.1214(18) 0.121(7) Uiso 1 1 d D . .
H27A H 0.5153 0.3953 0.1509 0.145 Uiso 1 1 calc R . .
H27B H 0.5510 0.4064 0.0488 0.145 Uiso 1 1 calc R . .
C28 C 0.5814(19) 0.3694(18) 0.161(3) 0.24(2) Uiso 1 1 d D . .
H28A H 0.5567 0.3286 0.1411 0.364 Uiso 1 1 calc R . .
H28B H 0.5836 0.3717 0.2332 0.364 Uiso 1 1 calc R . .
H28C H 0.6208 0.3847 0.1342 0.364 Uiso 1 1 calc R . .
C29 C 0.6801 0.4913 0.1043(14) 0.128(9) Uani 1 1 d . . .
H29A H 0.7114 0.5321 0.1166 0.153 Uiso 1 1 calc R . .
H29B H 0.6926 0.4651 0.1340 0.153 Uiso 1 1 calc R . .
C30 C 0.6743(9) 0.4813(10) -0.0015(18) 0.127(8) Uani 1 1 d . . .
H30A H 0.7117 0.4886 -0.0288 0.190 Uiso 1 1 calc R . .
H30B H 0.6631 0.5079 -0.0322 0.190 Uiso 1 1 calc R . .
H30C H 0.6441 0.4408 -0.0147 0.190 Uiso 1 1 calc R . .
C31 C 0.5831(10) 0.5225(9) 0.1090(17) 0.121(7) Uiso 1 1 d D . .
H31A H 0.5821 0.5179 0.0367 0.146 Uiso 1 1 calc R . .
H31B H 0.5428 0.5094 0.1322 0.146 Uiso 1 1 calc R . .
C32 C 0.6231(12) 0.5854(10) 0.137(2) 0.155(10) Uiso 1 1 d D . .
H32A H 0.6088 0.6098 0.1070 0.232 Uiso 1 1 calc R . .
H32B H 0.6626 0.5981 0.1129 0.232 Uiso 1 1 calc R . .
H32C H 0.6238 0.5894 0.2084 0.232 Uiso 1 1 calc R . .
C33 C 0.0544 0.2191 0.5960(12) 0.080(4) Uiso 1 1 d . . .
H33A H 0.0498 0.2274 0.6653 0.096 Uiso 1 1 calc R . .
H33B H 0.0157 0.1886 0.5716 0.096 Uiso 1 1 calc R . .
C34 C 0.0953(10) 0.1978(10) 0.5904(15) 0.116(7) Uiso 1 1 d . . .
H34A H 0.0809 0.1623 0.6302 0.174 Uiso 1 1 calc R . .
H34B H 0.1335 0.2278 0.6155 0.174 Uiso 1 1 calc R . .
H34C H 0.0994 0.1889 0.5219 0.174 Uiso 1 1 calc R . .
C35 C 0.1516(8) 0.3510(15) 0.5775(12) 0.159(15) Uani 1 1 d . . .
H35A H 0.1476 0.3506 0.6498 0.190 Uiso 1 1 calc R . .
H35B H 0.1848 0.3447 0.5627 0.190 Uiso 1 1 calc R . .
C36 C 0.1652(12) 0.4071(11) 0.542(2) 0.125(8) Uiso 1 1 d . . .
H36A H 0.1644 0.4065 0.4695 0.187 Uiso 1 1 calc R . .
H36B H 0.2042 0.4365 0.5642 0.187 Uiso 1 1 calc R . .
H36C H 0.1363 0.4169 0.5661 0.187 Uiso 1 1 calc R . .
C37 C 0.0238(7) 0.3088(8) 0.5514(13) 0.082(5) Uani 1 1 d . . .
H37A H 0.0330 0.3437 0.5113 0.098 Uiso 1 1 calc R . .
H37B H -0.0151 0.2770 0.5304 0.098 Uiso 1 1 calc R . .
C38 C 0.0199 0.3227 0.6566(11) 0.085(5) Uani 1 1 d . . .
H38A H 0.0040 0.2868 0.6957 0.127 Uiso 1 1 calc R . .
H38B H -0.0058 0.3394 0.6621 0.127 Uiso 1 1 calc R . .
H38C H 0.0590 0.3510 0.6808 0.127 Uiso 1 1 calc R . .
C39 C 0.0754(6) 0.1632(7) 0.1956(10) 0.071(4) Uani 1 1 d . . .
H39A H 0.0332 0.1366 0.2071 0.085 Uiso 1 1 calc R . .
H39B H 0.0845 0.1555 0.1285 0.085 Uiso 1 1 calc R . .
C40 C 0.1101 0.1492 0.2697(15) 0.107(6) Uani 1 1 d . . .
H40A H 0.1517 0.1784 0.2645 0.160 Uiso 1 1 calc R . .
H40B H 0.1045 0.1103 0.2560 0.160 Uiso 1 1 calc R . .
H40C H 0.0964 0.1499 0.3363 0.160 Uiso 1 1 calc R . .
C41 C 0.1603(5) 0.2757(7) 0.1390(9) 0.065(4) Uani 1 1 d . . .
H41A H 0.1893 0.2713 0.1786 0.078 Uiso 1 1 calc R . .
H41B H 0.1562 0.2560 0.0751 0.078 Uiso 1 1 calc R . .
C42 C 0.1834(8) 0.3405(9) 0.1206(14) 0.100(6) Uani 1 1 d . . .
H42A H 0.1541 0.3455 0.0843 0.150 Uiso 1 1 calc R . .
H42B H 0.2195 0.3567 0.0821 0.150 Uiso 1 1 calc R . .
H42C H 0.1913 0.3611 0.1836 0.150 Uiso 1 1 calc R . .
C43 C 0.0373(6) 0.2371(6) 0.1172(8) 0.065(4) Uani 1 1 d . . .
H43A H 0.0475 0.2299 0.0506 0.078 Uiso 1 1 calc R . .
H43B H -0.0011 0.2030 0.1345 0.078 Uiso 1 1 calc R . .
C44 C 0.0306(7) 0.2893(8) 0.1127(12) 0.081(5) Uani 1 1 d . . .
H44A H 0.0284 0.3019 0.1796 0.121 Uiso 1 1 calc R . .
H44B H -0.0053 0.2798 0.0770 0.121 Uiso 1 1 calc R . .
H44C H 0.0642 0.3209 0.0786 0.121 Uiso 1 1 calc R . .
O5 O 0.5971(8) 0.6774(7) 0.3199(13) 0.094(5) Uiso 0.67 1 d P . .
O6 O 0.5470(13) 0.6687(13) 0.143(2) 0.167(10) Uiso 0.67 1 d P . .
O7 O 0.4799(13) 0.6282(13) 0.325(2) 0.169(10) Uiso 0.67 1 d P . .
O8 O 0.3333 0.6667 0.220(2) 0.130(9) Uiso 1 3 d S . .
O9 O 0.0000 0.0000 0.153(2) 0.158(11) Uiso 1 3 d S . .
O10 O 0.0000 0.0000 0.368(4) 0.194(14) Uiso 1 3 d S . .

loop_
_atom_site_aniso_label
_atom_site_aniso_U_11
_atom_site_aniso_U_22
_atom_site_aniso_U_33
_atom_site_aniso_U_23
_atom_site_aniso_U_13
_atom_site_aniso_U_12
Pt1 0.02994(19) 0.0440(2) 0.1006(4) 0.0028(3) 0.0042(2) 0.01387(16)
Pt2 0.03022(17) 0.0637(2) 0.03510(18) -0.0025(2) 0.0012(2) 0.02292(16)
P1 0.062(3) 0.093(4) 0.095(3) 0.020(3) 0.007(2) 0.025(2)
P2 0.065(3) 0.059(3) 0.089(3) 0.0013(19) 0.006(2) 0.025(2)
P3 0.0412(17) 0.097(3) 0.0374(17) -0.0087(16) 0.0027(12) 0.0233(18)
P4 0.0418(16) 0.077(2) 0.0406(16) -0.0069(14) 0.0005(12) 0.0286(16)
O1 0.023(3) 0.060(4) 0.112(7) -0.005(6) 0.010(6) 0.009(3)
O2 0.043(5) 0.091(8) 0.172(13) 0.016(8) 0.023(6) 0.026(5)
O3 0.029(3) 0.072(4) 0.053(4) 0.003(5) 0.008(4) 0.024(3)
O4 0.027(4) 0.083(7) 0.143(10) 0.007(6) -0.002(5) 0.022(5)
C1 0.031(5) 0.053(7) 0.138(16) 0.004(10) 0.006(8) 0.007(5)
C2 0.019(4) 0.062(7) 0.105(11) 0.008(9) 0.019(7) 0.007(4)
C3 0.045(5) 0.060(6) 0.066(7) -0.015(8) -0.008(7) 0.018(5)
C4 0.054(7) 0.069(8) 0.052(9) -0.022(6) 0.003(5) 0.017(6)
C5 0.032(4) 0.073(7) 0.055(6) -0.020(8) -0.006(6) 0.024(5)
C6 0.041(6) 0.057(7) 0.090(11) 0.001(7) 0.011(7) 0.019(5)
C7 0.021(4) 0.045(5) 0.105(11) 0.010(7) 0.008(6) 0.009(4)
C8 0.037(5) 0.031(5) 0.155(15) 0.010(8) 0.004(9) 0.019(4)
C9 0.034(5) 0.050(5) 0.091(11) 0.001(7) -0.010(6) 0.027(4)
C10 0.032(4) 0.039(4) 0.055(6) 0.007(6) 0.002(5) 0.020(4)
C11 0.026(4) 0.052(5) 0.037(4) -0.003(6) 0.000(5) 0.023(4)
C12 0.028(4) 0.053(6) 0.043(6) 0.004(6) 0.005(5) 0.019(4)
C13 0.037(4) 0.039(4) 0.026(4) -0.003(5) 0.005(5) 0.016(4)
C14 0.051(6) 0.043(5) 0.054(8) -0.003(5) 0.003(5) 0.019(5)
C15 0.052(6) 0.046(6) 0.056(9) -0.002(5) 0.000(5) 0.028(5)
C16 0.058(5) 0.035(4) 0.033(4) -0.002(5) -0.001(6) 0.033(4)
C17 0.038(4) 0.030(4) 0.043(6) 0.000(5) -0.001(5) 0.019(3)
C18 0.045(4) 0.048(4) 0.017(4) 0.004(4) 0.000(4) 0.029(4)
C19 0.035(4) 0.037(4) 0.044(6) -0.002(5) 0.002(5) 0.019(4)
C20 0.038(5) 0.046(5) 0.044(7) 0.001(5) -0.002(5) 0.027(4)
C29 0.081(13) 0.22(3) 0.091(14) -0.044(16) -0.007(10) 0.079(16)
C30 0.087(14) 0.100(15) 0.14(2) -0.002(13) 0.027(13) 0.010(11)
C35 0.069(12) 0.33(4) 0.047(10) -0.070(16) -0.015(8) 0.079(19)
C37 0.075(10) 0.111(13) 0.088(11) -0.010(9) -0.006(8) 0.069(10)
C38 0.069(9) 0.113(13) 0.062(9) -0.020(9) 0.005(7) 0.037(9)
C39 0.062(8) 0.086(10) 0.068(8) -0.019(7) 0.006(6) 0.040(8)
C40 0.112(15) 0.150(18) 0.116(14) 0.015(12) 0.011(11) 0.109(15)
C41 0.046(7) 0.101(11) 0.039(6) 0.002(6) 0.010(5) 0.030(7)
C42 0.088(12) 0.123(16) 0.084(11) 0.034(11) 0.015(9) 0.050(12)
C43 0.054(7) 0.095(10) 0.025(5) 0.005(6) -0.009(5) 0.022(7)
C44 0.086(11) 0.133(15) 0.066(9) 0.010(9) 0.006(8) 0.087(12)

loop_
_geom_bond_atom_site_label_1
_geom_bond_atom_site_label_2
_geom_bond_distance
_geom_bond_site_symmetry_2
_geom_bond_publ_flag
Pt1 C7 1.996(9) . ?
Pt1 O1 2.125(6) . ?
Pt1 P1 2.304(6) . ?
Pt1 P2 2.311(5) . ?
Pt2 C16 2.012(8) 4_565 ?
Pt2 O3 2.115(6) . ?
Pt2 P3 2.287(3) . ?
Pt2 P4 2.299(3) . ?
P1 C23 1.791(16) . ?
P1 C21 1.821(17) . ?
P1 C25 1.870(16) . ?
P2 C31 1.847(15) . ?
P2 C27 1.849(16) . ?
P2 C29 1.877(10) . ?
P3 C33 1.838(10) . ?
P3 C37 1.907(15) . ?
P3 C35 1.96(2) . ?
P4 C43 1.797(12) . ?
P4 C41 1.806(12) . ?
P4 C39 1.854(15) . ?
O1 C1 1.273(15) . ?
O2 C1 1.195(18) . ?
O3 C6 1.273(14) . ?
O4 C6 1.241(16) . ?
C1 C2 1.511(15) . ?
C2 C3 1.275(12) . ?
C2 H2 0.9500 . ?
C3 C4 1.525(12) . ?
C3 H3 0.9500 . ?
C4 C5 1.318(16) . ?
C4 H4 0.9500 . ?
C5 C6 1.472(16) . ?
C5 H5 0.9500 . ?
C7 C20 1.393(14) . ?
C7 C8 1.418(14) . ?
C8 C9 1.366(14) . ?
C8 H8 0.9500 . ?
C9 C10 1.410(13) . ?
C9 H9 0.9500 . ?
C10 C19 1.431(12) . ?
C10 C11 1.438(12) . ?
C11 C12 1.297(13) . ?
C11 H11 0.9500 . ?
C12 C13 1.430(13) . ?
C12 H12 0.9500 . ?
C13 C18 1.407(12) . ?
C13 C14 1.423(14) . ?
C14 C15 1.385(16) . ?
C14 H14 0.9500 . ?
C15 C16 1.432(14) . ?
C15 H15 0.9500 . ?
C16 C17 1.360(11) . ?
C16 Pt2 2.012(8) 3_665 ?
C17 C18 1.407(11) . ?
C17 H17 0.9500 . ?
C18 C19 1.457(12) . ?
C19 C20 1.415(12) . ?
C20 H20 0.9500 . ?
C21 C22 1.569(18) . ?
C21 H21A 0.9900 . ?
C21 H21B 0.9900 . ?
C22 H22A 0.9800 . ?
C22 H22B 0.9800 . ?
C22 H22C 0.9800 . ?
C23 C24 1.516(17) . ?
C23 H23A 0.9900 . ?
C23 H23B 0.9900 . ?
C24 H24A 0.9800 . ?
C24 H24B 0.9800 . ?
C24 H24C 0.9800 . ?
C25 C26 1.547(17) . ?
C25 H25A 0.9900 . ?
C25 H25B 0.9900 . ?
C26 H26A 0.9800 . ?
C26 H26B 0.9800 . ?
C26 H26C 0.9800 . ?
C27 C28 1.597(19) . ?
C27 H27A 0.9900 . ?
C27 H27B 0.9900 . ?
C28 H28A 0.9800 . ?
C28 H28B 0.9800 . ?
C28 H28C 0.9800 . ?
C29 C30 1.46(3) . ?
C29 H29A 0.9900 . ?
C29 H29B 0.9900 . ?
C30 H30A 0.9800 . ?
C30 H30B 0.9800 . ?
C30 H30C 0.9800 . ?
C31 C32 1.505(17) . ?
C31 H31A 0.9900 . ?
C31 H31B 0.9900 . ?
C32 H32A 0.9800 . ?
C32 H32B 0.9800 . ?
C32 H32C 0.9800 . ?
C33 C34 1.45(2) . ?
C33 H33A 0.9900 . ?
C33 H33B 0.9900 . ?
C34 H34A 0.9800 . ?
C34 H34B 0.9800 . ?
C34 H34C 0.9800 . ?
C35 C36 1.43(4) . ?
C35 H35A 0.9900 . ?
C35 H35B 0.9900 . ?
C36 H36A 0.9800 . ?
C36 H36B 0.9800 . ?
C36 H36C 0.9800 . ?
C37 C38 1.49(2) . ?
C37 H37A 0.9900 . ?
C37 H37B 0.9900 . ?
C38 H38A 0.9800 . ?
C38 H38B 0.9800 . ?
C38 H38C 0.9800 . ?
C39 C40 1.528(19) . ?
C39 H39A 0.9900 . ?
C39 H39B 0.9900 . ?
C40 H40A 0.9800 . ?
C40 H40B 0.9800 . ?
C40 H40C 0.9800 . ?
C41 C42 1.52(2) . ?
C41 H41A 0.9900 . ?
C41 H41B 0.9900 . ?
C42 H42A 0.9800 . ?
C42 H42B 0.9800 . ?
C42 H42C 0.9800 . ?
C43 C44 1.48(2) . ?
C43 H43A 0.9900 . ?
C43 H43B 0.9900 . ?
C44 H44A 0.9800 . ?
C44 H44B 0.9800 . ?
C44 H44C 0.9800 . ?
